data_9007719
loop_
_publ_author_name
'Ohashi, H.'
'Osawa, T.'
'Tsukimura, K.'

_publ_section_title
;
 Refinement of the structure of manganese sodium dimetasilicate
 Note: pyroxene
 Note: anisoB's from ICSD
;
_journal_name_full 'Acta Crystallographica, Section C'
_journal_page_first 605
_journal_page_last 607
_journal_paper_doi 10.1107/S0108270187094836
_journal_volume 43
_journal_year 1987
_chemical_compound_source Synthetic
_chemical_formula_sum 'Mn Na O6 Si2'
_chemical_name_mineral Namansilite
_space_group_IT_number 15
_symmetry_space_group_name_Hall '-C 2yc'
_symmetry_space_group_name_H-M 'C 1 2/c 1'
_cell_angle_alpha 90
_cell_angle_beta 105.14
_cell_angle_gamma 90
_cell_length_a 9.513
_cell_length_b 8.621
_cell_length_c 5.354
_cell_formula_units_Z 4
_cell_volume 423.849
_database_code_amcsd 0010035
_exptl_crystal_density_diffrn 3.606
_cod_original_formula_sum 'Na Mn Si2 O6'
_cod_database_code 9007719

loop_
_space_group_symop_operation_xyz
x,y,z
1/2+x,1/2+y,z
x,-y,1/2+z
1/2+x,1/2-y,1/2+z
-x,y,1/2-z
1/2-x,1/2+y,1/2-z
-x,-y,-z
1/2-x,1/2-y,-z

loop_
_atom_site_aniso_label
_atom_site_aniso_U_11
_atom_site_aniso_U_22
_atom_site_aniso_U_33
_atom_site_aniso_U_12
_atom_site_aniso_U_13
_atom_site_aniso_U_23
NaM2 0.01068 0.00704 0.00885 0.00000 -0.00084 0.00000
MnM1 0.00286 0.00316 0.00379 0.00000 0.00139 0.00000
Si 0.00333 0.00486 0.00368 -0.00012 0.00106 -0.00014
O1 0.00355 0.00892 0.00533 0.00056 0.00113 0.00093
O2 0.00884 0.00689 0.00911 -0.00301 0.00296 -0.00016
O3 0.00508 0.01047 0.00453 0.00104 0.00137 -0.00226

loop_
_atom_site_label
_atom_site_fract_x
_atom_site_fract_y
_atom_site_fract_z
_atom_site_U_iso_or_equiv
NaM2 0.00000 0.29820 0.25000 0.00950
MnM1 0.00000 0.90578 0.25000 0.00317
Si 0.29402 0.08865 0.24630 0.00393
O1 0.11720 0.07610 0.16120 0.00595
O2 0.36090 0.25970 0.30380 0.00823
O3 0.35630 0.00800 0.01910 0.00671

loop_
_cod_related_entry_id
_cod_related_entry_database
_cod_related_entry_code
1 AMCSD 0010035
